data_4339442
loop_
_publ_author_name
'Li, Shun-Li'
'Lan, Ya-Qian'
'Ma, Jian-Fang'
'Yang, Jin'
'Wang, Xiao-Hong'
'Su, Zhong-Min'

_publ_section_title
;
 Syntheses and structures of organic-inorganic hybrid compounds based on
 metal-fluconazole coordination polymers and the beta-Mo8O26 anion.
;
_journal_issue 20
_journal_name_full 'Inorganic chemistry'
_journal_page_first 8283
_journal_page_last 8290
_journal_paper_doi 10.1021/ic700913m
_journal_volume 46
_journal_year 2007
_chemical_formula_moiety 'C52 H66 Co2 F8 Mo8 N24 O39'
_chemical_formula_sum 'C52 H66 Co2 F8 Mo8 N24 O39'
_chemical_formula_weight 2688.67
_chemical_name_systematic
;
 ?
;
_space_group_IT_number 2
_symmetry_cell_setting triclinic
_symmetry_space_group_name_Hall '-P 1'
_symmetry_space_group_name_H-M 'P -1'
_atom_sites_solution_hydrogens geom
_atom_sites_solution_primary direct
_atom_sites_solution_secondary difmap
_audit_creation_method SHELXL-97
_cell_angle_alpha 90.0540(6)
_cell_angle_beta 98.811(6)
_cell_angle_gamma 90.094(6)
_cell_formula_units_Z 1
_cell_length_a 9.9720(4)
_cell_length_b 13.4840(5)
_cell_length_c 16.3810(6)
_cell_measurement_temperature 293(2)
_cell_volume 2176.63(15)
_computing_cell_refinement 'SAINT (Bruker, 1999)'
_computing_data_collection 'SMART (Bruker, 1997)'
_computing_data_reduction SAINT
_computing_molecular_graphics 'SHELXTL-PLUS (Sheldrick, 1990)'
_computing_publication_material SHELXL-97
_computing_structure_refinement 'SHELXL-97 (Sheldrick, 1997)'
_computing_structure_solution 'SHELXS-97 (Sheldrick, 1997)'
_diffrn_ambient_temperature 293(2)
_diffrn_measured_fraction_theta_full 0.984
_diffrn_measured_fraction_theta_max 0.873
_diffrn_measurement_device_type 'Bruker APEX CCD area-detector'
_diffrn_measurement_method '\w scans'
_diffrn_radiation_monochromator graphite
_diffrn_radiation_source 'fine-focus sealed tube'
_diffrn_radiation_type MoK\a
_diffrn_radiation_wavelength 0.71069
_diffrn_reflns_av_R_equivalents 0.0140
_diffrn_reflns_av_sigmaI/netI 0.0310
_diffrn_reflns_limit_h_max 12
_diffrn_reflns_limit_h_min -13
_diffrn_reflns_limit_k_max 17
_diffrn_reflns_limit_k_min -16
_diffrn_reflns_limit_l_max 12
_diffrn_reflns_limit_l_min -21
_diffrn_reflns_number 13473
_diffrn_reflns_theta_full 25.00
_diffrn_reflns_theta_max 28.62
_diffrn_reflns_theta_min 1.96
_diffrn_standards_number 0
_exptl_absorpt_coefficient_mu 1.599
_exptl_absorpt_correction_T_max 0.629
_exptl_absorpt_correction_T_min 0.541
_exptl_absorpt_correction_type multi-scan
_exptl_absorpt_process_details 'SADABS (Sheldrick, 1996)'
_exptl_crystal_colour pink
_exptl_crystal_density_diffrn 2.051
_exptl_crystal_density_method 'not measured'
_exptl_crystal_description block
_exptl_crystal_F_000 1320
_exptl_crystal_size_max 0.39
_exptl_crystal_size_mid 0.33
_exptl_crystal_size_min 0.29
_refine_diff_density_max 0.357
_refine_diff_density_min -0.780
_refine_diff_density_rms 0.078
_refine_ls_extinction_method none
_refine_ls_goodness_of_fit_ref 1.028
_refine_ls_hydrogen_treatment mixed
_refine_ls_matrix_type full
_refine_ls_number_parameters 637
_refine_ls_number_reflns 9767
_refine_ls_number_restraints 13
_refine_ls_restrained_S_all 1.027
_refine_ls_R_factor_all 0.0337
_refine_ls_R_factor_gt 0.0268
_refine_ls_shift/su_max 0.002
_refine_ls_shift/su_mean 0.000
_refine_ls_structure_factor_coef Fsqd
_refine_ls_weighting_details 'calc w=1/[\s^2^(Fo^2^)+(0.0343P)^2^+0.2926P] where P=(Fo^2^+2Fc^2^)/3'
_refine_ls_weighting_scheme calc
_refine_ls_wR_factor_gt 0.0662
_refine_ls_wR_factor_ref 0.0701
_reflns_number_gt 8187
_reflns_number_total 9767
_reflns_threshold_expression >2sigma(I)
_cod_data_source_file ic700913m-file003.cif
_cod_data_source_block compound-1
_cod_depositor_comments
;
The following automatic conversions were performed:

'_symmetry_cell_setting' value 'Triclinic' changed to 'triclinic'
according to
/usr/data/users/saulius/automatic-downloads/retrospective/ACS/lib/dictionaries/cif_core.dic
dictionary named 'cif_core.dic' version 2.4.2 from 2011-04-26.

Automatic conversion script
Id: cif_fix_values 2281 2013-09-26 08:29:07Z andrius 
;
_cod_original_cell_volume 2176.63(14)
_cod_original_sg_symbol_H-M P-1
_cod_database_code 4339442

loop_
_symmetry_equiv_pos_as_xyz
'x, y, z'
'-x, -y, -z'

loop_
_atom_site_label
_atom_site_type_symbol
_atom_site_fract_x
_atom_site_fract_y
_atom_site_fract_z
_atom_site_U_iso_or_equiv
_atom_site_adp_type
_atom_site_occupancy
_atom_site_symmetry_multiplicity
_atom_site_calc_flag
_atom_site_refinement_flags
Co1 Co 0.0000 0.0000 0.0000 0.03014(11) Uani 1 2 d S
Co2 Co -0.5000 -0.5000 -0.5000 0.02616(10) Uani 1 2 d S
Mo1 Mo 0.25968(2) 0.870295(17) 0.415317(14) 0.03405(6) Uani 1 1 d .
Mo2 Mo 0.27681(2) 1.072224(17) 0.523176(14) 0.03206(6) Uani 1 1 d .
Mo3 Mo 0.03602(2) 0.888454(14) 0.555518(12) 0.02418(5) Uani 1 1 d .
Mo4 Mo -0.05335(2) 0.908597(16) 0.339245(13) 0.02958(6) Uani 1 1 d .
F1 F -0.68500(16) -0.15154(14) -0.14966(11) 0.0521(4) Uani 1 1 d .
F2 F -0.4696(3) -0.3841(2) 0.03637(15) 0.1080(9) Uani 1 1 d .
F3 F -0.1482(2) 0.54238(16) 0.21117(14) 0.0773(6) Uani 1 1 d .
F4 F 0.2032(4) 0.7523(2) 0.1652(2) 0.1625(16) Uani 1 1 d .
C1 C 0.1888(3) 0.57800(19) 0.45555(17) 0.0362(6) Uani 1 1 d .
H1 H 0.2087 0.6410 0.4772 0.043 Uiso 1 1 calc R
C2 C 0.2121(3) 0.4297(2) 0.42315(16) 0.0359(6) Uani 1 1 d .
H2 H 0.2475 0.3670 0.4161 0.043 Uiso 1 1 calc R
C3 C -0.0204(2) 0.40173(18) 0.34423(15) 0.0303(5) Uani 1 1 d .
H3C H -0.1028 0.4409 0.3352 0.036 Uiso 1 1 calc R
H3D H -0.0401 0.3401 0.3705 0.036 Uiso 1 1 calc R
C4 C 0.0264(2) 0.37909(18) 0.26009(15) 0.0292(5) Uani 1 1 d .
C5 C 0.0728(3) 0.4757(2) 0.22462(16) 0.0383(6) Uani 1 1 d .
C6 C 0.2074(4) 0.4935(3) 0.2200(2) 0.0582(9) Uani 1 1 d .
H6 H 0.2704 0.4428 0.2320 0.070 Uiso 1 1 calc R
C7 C 0.2507(5) 0.5869(3) 0.1977(3) 0.0933(15) Uani 1 1 d .
H7 H 0.3411 0.5978 0.1924 0.112 Uiso 1 1 calc R
C8 C 0.1590(7) 0.6610(3) 0.1840(3) 0.0975(17) Uani 1 1 d .
C9 C 0.0260(6) 0.6482(3) 0.1869(2) 0.0806(13) Uani 1 1 d .
H9 H -0.0353 0.7002 0.1762 0.097 Uiso 1 1 calc R
C10 C -0.0153(4) 0.5549(2) 0.2062(2) 0.0554(8) Uani 1 1 d .
C11 C -0.0923(3) 0.3249(2) 0.20635(16) 0.0369(6) Uani 1 1 d .
H11A H -0.1351 0.2804 0.2411 0.044 Uiso 1 1 calc R
H11B H -0.1595 0.3734 0.1835 0.044 Uiso 1 1 calc R
C12 C -0.0092(4) 0.2331(2) 0.02200(18) 0.0552(8) Uani 1 1 d .
H12 H 0.0070 0.2390 -0.0322 0.066 Uiso 1 1 calc R
C13 C -0.0316(3) 0.17067(19) 0.13524(16) 0.0334(6) Uani 1 1 d .
H13 H -0.0358 0.1268 0.1785 0.040 Uiso 1 1 calc R
C14 C -0.2512(2) 0.0006(2) -0.14148(15) 0.0329(6) Uani 1 1 d .
H14A H -0.1999 -0.0136 -0.1829 0.039 Uiso 1 1 calc R
C15 C -0.3128(3) 0.0356(2) -0.02886(17) 0.0446(7) Uani 1 1 d .
H15A H -0.3091 0.0516 0.0267 0.053 Uiso 1 1 calc R
C16 C -0.4840(2) -0.02689(18) -0.22245(15) 0.0282(5) Uani 1 1 d .
H16A H -0.4721 0.0126 -0.2703 0.034 Uiso 1 1 calc R
H16B H -0.5751 -0.0157 -0.2105 0.034 Uiso 1 1 calc R
C17 C -0.4661(2) -0.13788(18) -0.24172(14) 0.0260(5) Uani 1 1 d .
C18 C -0.4648(2) -0.20296(18) -0.16605(15) 0.0302(5) Uani 1 1 d .
C19 C -0.3552(3) -0.2627(2) -0.13624(18) 0.0448(7) Uani 1 1 d .
H19 H -0.2790 -0.2615 -0.1627 0.054 Uiso 1 1 calc R
C20 C -0.3550(4) -0.3240(3) -0.0685(2) 0.0641(9) Uani 1 1 d .
H20 H -0.2803 -0.3635 -0.0497 0.077 Uiso 1 1 calc R
C21 C -0.4673(4) -0.3252(3) -0.0299(2) 0.0658(10) Uani 1 1 d .
C22 C -0.5794(4) -0.2677(3) -0.0560(2) 0.0559(8) Uani 1 1 d .
H22 H -0.6551 -0.2689 -0.0291 0.067 Uiso 1 1 calc R
C23 C -0.5745(3) -0.2087(2) -0.12334(17) 0.0393(6) Uani 1 1 d .
C24 C -0.5818(3) -0.16403(18) -0.31202(15) 0.0314(5) Uani 1 1 d .
H24A H -0.6682 -0.1519 -0.2936 0.038 Uiso 1 1 calc R
H24B H -0.5761 -0.1212 -0.3589 0.038 Uiso 1 1 calc R
C25 C -0.5194(2) -0.30282(19) -0.39988(15) 0.0309(5) Uani 1 1 d .
H25 H -0.4761 -0.2651 -0.4356 0.037 Uiso 1 1 calc R
C26 C -0.6021(3) -0.4199(2) -0.33983(17) 0.0401(6) Uani 1 1 d .
H26 H -0.6274 -0.4837 -0.3270 0.048 Uiso 1 1 calc R
N1 N 0.2819(2) 0.50500(16) 0.45966(13) 0.0325(5) Uani 1 1 d .
N2 N 0.0847(2) 0.45570(15) 0.39797(12) 0.0292(4) Uani 1 1 d .
N3 N 0.0673(2) 0.55238(16) 0.41818(14) 0.0360(5) Uani 1 1 d .
N4 N -0.0503(2) 0.26806(16) 0.13881(13) 0.0329(5) Uani 1 1 d .
N5 N -0.0372(3) 0.31045(19) 0.06590(15) 0.0565(7) Uani 1 1 d .
N6 N -0.0059(2) 0.14523(17) 0.06117(13) 0.0347(5) Uani 1 1 d .
N7 N -0.2002(2) 0.02062(16) -0.06385(13) 0.0329(5) Uani 1 1 d .
N8 N -0.4274(2) 0.0259(2) -0.07919(14) 0.0445(6) Uani 1 1 d .
N9 N -0.38554(19) 0.00379(15) -0.15199(12) 0.0286(4) Uani 1 1 d .
N10 N -0.5761(2) -0.26669(15) -0.33780(12) 0.0297(4) Uani 1 1 d .
N11 N -0.6301(2) -0.34125(17) -0.29774(15) 0.0420(6) Uani 1 1 d .
N12 N -0.5338(2) -0.40034(15) -0.40330(13) 0.0312(5) Uani 1 1 d .
O1 O -0.1788(2) 0.83533(16) 0.29006(12) 0.0476(5) Uani 1 1 d .
O2 O -0.00068(19) 0.97814(14) 0.26275(11) 0.0392(4) Uani 1 1 d .
O3 O 0.08842(18) 0.81744(13) 0.36306(11) 0.0357(4) Uani 1 1 d .
O4 O 0.2977(2) 0.94018(16) 0.33639(12) 0.0466(5) Uani 1 1 d .
O5 O 0.3594(2) 0.76783(16) 0.41828(14) 0.0539(6) Uani 1 1 d .
O6 O 0.34962(17) 0.94627(14) 0.50708(12) 0.0379(4) Uani 1 1 d .
O7 O 0.31623(19) 1.13618(15) 0.44052(12) 0.0442(5) Uani 1 1 d .
O8 O 0.15896(16) 0.98589(12) 0.61467(10) 0.0281(4) Uani 1 1 d .
O9 O 0.16029(18) 0.81076(13) 0.52731(11) 0.0351(4) Uani 1 1 d .
O10 O 0.10706(17) 1.14599(12) 0.53419(10) 0.0299(4) Uani 1 1 d .
O11 O -0.01967(19) 0.83136(13) 0.63645(11) 0.0364(4) Uani 1 1 d .
O12 O 0.09319(15) 0.98367(11) 0.44747(10) 0.0258(3) Uani 1 1 d .
O13 O 0.38235(19) 1.11649(17) 0.60589(13) 0.0526(6) Uani 1 1 d .
O14 O -0.33921(16) -0.15257(13) -0.26856(10) 0.0321(4) Uani 1 1 d .
H14 H -0.3354 -0.1189 -0.3098 0.048 Uiso 1 1 calc R
O15 O 0.14085(16) 0.31623(13) 0.27275(11) 0.0332(4) Uani 1 1 d .
H15 H 0.1199 0.2632 0.2918 0.050 Uiso 1 1 calc R
O1W O -0.5427(2) -0.61935(14) -0.42738(14) 0.0424(5) Uani 1 1 d D
H1A H -0.489(2) -0.6651(19) -0.415(2) 0.064 Uiso 1 1 d D
H1B H -0.6189(19) -0.631(2) -0.415(2) 0.064 Uiso 1 1 d D
O2W O 0.0787(2) 0.06948(17) -0.09719(12) 0.0458(5) Uani 1 1 d .
H2A H 0.150(3) 0.098(3) -0.091(2) 0.069 Uiso 1 1 d D
H2B H 0.049(3) 0.058(3) -0.147(2) 0.069 Uiso 1 1 d D
O3W O 0.2098(2) 0.35624(19) 0.6189(2) 0.0727(8) Uani 1 1 d D
H3A H 0.133(3) 0.364(3) 0.591(2) 0.109 Uiso 1 1 d D
H3B H 0.212(4) 0.308(2) 0.650(2) 0.109 Uiso 1 1 d D
O4W O 0.3182(3) 0.1507(3) 0.89173(19) 0.0800(8) Uani 1 1 d D
H4A H 0.331(5) 0.191(3) 0.856(2) 0.120 Uiso 1 1 d D
H4B H 0.385(3) 0.135(4) 0.924(2) 0.120 Uiso 1 1 d D
O5W O 0.4696(7) 0.2242(5) 0.7626(5) 0.099(2) Uani 0.50 1 d PD
H5A H 0.543(7) 0.234(7) 0.745(7) 0.148 Uiso 0.50 1 d PD
H5B H 0.432(10) 0.279(4) 0.772(8) 0.148 Uiso 0.50 1 d PD

loop_
_atom_site_aniso_label
_atom_site_aniso_U_11
_atom_site_aniso_U_22
_atom_site_aniso_U_33
_atom_site_aniso_U_23
_atom_site_aniso_U_13
_atom_site_aniso_U_12
Co1 0.0283(2) 0.0385(3) 0.0225(2) -0.00998(19) 0.00028(19) -0.0015(2)
Co2 0.0238(2) 0.0257(2) 0.0292(2) -0.00834(18) 0.00453(18) 0.00020(18)
Mo1 0.03131(12) 0.03641(13) 0.03659(13) 0.00593(10) 0.01195(10) 0.00992(9)
Mo2 0.02263(10) 0.03975(13) 0.03345(12) 0.00233(9) 0.00322(9) -0.00515(9)
Mo3 0.02574(10) 0.02235(10) 0.02435(10) 0.00362(7) 0.00344(8) 0.00214(8)
Mo4 0.03319(12) 0.03263(12) 0.02248(11) -0.00295(8) 0.00285(9) -0.00144(9)
F1 0.0335(8) 0.0724(12) 0.0532(11) -0.0090(9) 0.0151(8) 0.0012(8)
F2 0.153(3) 0.104(2) 0.0731(16) 0.0494(15) 0.0361(16) 0.0012(18)
F3 0.0756(14) 0.0694(14) 0.0856(16) 0.0131(11) 0.0079(12) 0.0390(11)
F4 0.229(4) 0.0751(19) 0.163(3) 0.061(2) -0.034(3) -0.072(2)
C1 0.0324(13) 0.0268(13) 0.0491(16) -0.0096(11) 0.0056(12) 0.0003(10)
C2 0.0300(13) 0.0337(14) 0.0415(15) -0.0106(11) -0.0019(11) 0.0055(11)
C3 0.0249(11) 0.0326(13) 0.0331(13) -0.0064(10) 0.0037(10) 0.0003(10)
C4 0.0270(12) 0.0283(12) 0.0313(13) -0.0051(10) 0.0016(10) 0.0034(10)
C5 0.0483(16) 0.0343(14) 0.0312(14) -0.0018(11) 0.0029(12) -0.0021(12)
C6 0.058(2) 0.051(2) 0.064(2) 0.0116(16) 0.0039(17) -0.0142(16)
C7 0.094(3) 0.079(3) 0.102(3) 0.034(3) -0.001(3) -0.043(3)
C8 0.145(5) 0.052(3) 0.085(3) 0.030(2) -0.015(3) -0.037(3)
C9 0.134(4) 0.039(2) 0.060(2) 0.0120(17) -0.012(3) 0.011(2)
C10 0.076(2) 0.0435(18) 0.0439(18) 0.0023(14) 0.0017(17) 0.0115(16)
C11 0.0318(13) 0.0415(15) 0.0373(14) -0.0162(12) 0.0052(11) 0.0008(11)
C12 0.090(3) 0.0480(19) 0.0297(15) -0.0047(13) 0.0160(16) 0.0016(17)
C13 0.0354(13) 0.0335(14) 0.0311(13) -0.0075(10) 0.0048(11) -0.0011(11)
C14 0.0286(12) 0.0427(15) 0.0273(13) -0.0079(11) 0.0045(10) -0.0030(11)
C15 0.0365(14) 0.067(2) 0.0293(14) -0.0183(13) 0.0032(12) 0.0053(14)
C16 0.0241(11) 0.0313(13) 0.0277(12) -0.0085(10) -0.0004(9) 0.0005(9)
C17 0.0237(11) 0.0310(12) 0.0230(11) -0.0067(9) 0.0024(9) 0.0021(9)
C18 0.0339(13) 0.0302(13) 0.0268(12) -0.0068(10) 0.0056(10) -0.0027(10)
C19 0.0473(16) 0.0481(17) 0.0399(16) 0.0056(13) 0.0095(13) 0.0062(13)
C20 0.078(2) 0.061(2) 0.053(2) 0.0183(17) 0.0064(18) 0.0145(19)
C21 0.096(3) 0.061(2) 0.0430(19) 0.0162(16) 0.0194(19) -0.010(2)
C22 0.065(2) 0.064(2) 0.0432(18) -0.0021(16) 0.0219(16) -0.0155(18)
C23 0.0380(14) 0.0430(16) 0.0377(15) -0.0103(12) 0.0091(12) -0.0063(12)
C24 0.0356(13) 0.0287(13) 0.0278(13) -0.0110(10) -0.0024(10) 0.0053(10)
C25 0.0328(13) 0.0333(13) 0.0269(12) -0.0084(10) 0.0054(10) -0.0006(10)
C26 0.0467(16) 0.0348(15) 0.0413(15) -0.0097(12) 0.0149(13) -0.0078(12)
N1 0.0292(10) 0.0331(11) 0.0343(12) -0.0091(9) 0.0020(9) 0.0010(9)
N2 0.0284(10) 0.0279(11) 0.0307(11) -0.0068(8) 0.0023(9) 0.0021(8)
N3 0.0327(11) 0.0289(11) 0.0454(13) -0.0090(10) 0.0034(10) 0.0029(9)
N4 0.0348(11) 0.0348(12) 0.0293(11) -0.0081(9) 0.0052(9) -0.0019(9)
N5 0.093(2) 0.0419(15) 0.0358(14) 0.0001(11) 0.0148(14) 0.0032(14)
N6 0.0355(11) 0.0396(12) 0.0280(11) -0.0100(9) 0.0020(9) -0.0009(9)
N7 0.0310(11) 0.0406(12) 0.0258(10) -0.0096(9) 0.0005(9) -0.0013(9)
N8 0.0344(12) 0.0679(17) 0.0320(12) -0.0191(11) 0.0071(10) 0.0050(11)
N9 0.0250(10) 0.0341(11) 0.0268(10) -0.0093(9) 0.0046(8) -0.0009(8)
N10 0.0292(10) 0.0319(11) 0.0273(10) -0.0112(9) 0.0025(8) -0.0004(9)
N11 0.0484(14) 0.0382(13) 0.0442(14) -0.0134(11) 0.0230(11) -0.0093(11)
N12 0.0285(10) 0.0339(11) 0.0317(11) -0.0117(9) 0.0063(9) -0.0024(9)
O1 0.0504(12) 0.0512(12) 0.0395(11) -0.0103(9) 0.0018(9) -0.0118(10)
O2 0.0489(11) 0.0451(11) 0.0242(9) 0.0000(8) 0.0073(8) 0.0000(9)
O3 0.0450(10) 0.0299(9) 0.0335(10) -0.0057(7) 0.0105(8) 0.0049(8)
O4 0.0423(11) 0.0587(13) 0.0426(11) 0.0095(10) 0.0185(9) 0.0053(10)
O5 0.0478(12) 0.0488(13) 0.0689(15) 0.0075(11) 0.0213(11) 0.0210(10)
O6 0.0245(8) 0.0479(11) 0.0412(11) 0.0063(8) 0.0049(8) 0.0080(8)
O7 0.0383(10) 0.0498(12) 0.0460(12) 0.0050(9) 0.0116(9) -0.0101(9)
O8 0.0246(8) 0.0323(9) 0.0260(8) 0.0027(7) -0.0003(7) 0.0016(7)
O9 0.0390(10) 0.0307(9) 0.0364(10) 0.0052(8) 0.0077(8) 0.0100(8)
O10 0.0318(9) 0.0273(9) 0.0306(9) -0.0010(7) 0.0048(7) -0.0054(7)
O11 0.0455(11) 0.0325(10) 0.0327(10) 0.0080(8) 0.0104(8) 0.0011(8)
O12 0.0245(8) 0.0259(8) 0.0271(8) 0.0026(7) 0.0042(7) 0.0007(6)
O13 0.0335(10) 0.0757(16) 0.0466(12) -0.0093(11) 0.0000(9) -0.0165(10)
O14 0.0286(9) 0.0399(10) 0.0295(9) -0.0001(7) 0.0097(7) 0.0074(7)
O15 0.0296(9) 0.0300(9) 0.0412(10) -0.0021(8) 0.0089(8) 0.0041(7)
O1W 0.0379(11) 0.0343(11) 0.0588(13) 0.0074(9) 0.0194(10) 0.0083(8)
O2W 0.0454(12) 0.0648(14) 0.0262(10) -0.0072(9) 0.0026(9) -0.0135(10)
O3W 0.0511(14) 0.0517(15) 0.122(3) 0.0236(15) 0.0354(15) 0.0043(12)
O4W 0.0549(16) 0.106(3) 0.080(2) 0.0013(17) 0.0133(14) -0.0128(16)
O5W 0.100(5) 0.103(5) 0.086(5) -0.008(4) -0.006(4) -0.047(4)

loop_
_atom_type_symbol
_atom_type_description
_atom_type_scat_dispersion_real
_atom_type_scat_dispersion_imag
_atom_type_scat_source
C C 0.0033 0.0016 'International Tables Vol C Tables 4.2.6.8 and 6.1.1.4'
H H 0.0000 0.0000 'International Tables Vol C Tables 4.2.6.8 and 6.1.1.4'
N N 0.0061 0.0033 'International Tables Vol C Tables 4.2.6.8 and 6.1.1.4'
O O 0.0106 0.0060 'International Tables Vol C Tables 4.2.6.8 and 6.1.1.4'
Co Co 0.3494 0.9721 'International Tables Vol C Tables 4.2.6.8 and 6.1.1.4'
Mo Mo -1.6832 0.6857 'International Tables Vol C Tables 4.2.6.8 and 6.1.1.4'
F F 0.0171 0.0103 'International Tables Vol C Tables 4.2.6.8 and 6.1.1.4'

loop_
_geom_angle_atom_site_label_1
_geom_angle_atom_site_label_2
_geom_angle_atom_site_label_3
_geom_angle
_geom_angle_site_symmetry_1
_geom_angle_site_symmetry_3
O2W Co1 O2W 180.00(15) 2 .
O2W Co1 N7 90.01(8) 2 .
O2W Co1 N7 89.99(8) . .
O2W Co1 N7 89.99(8) 2 2
O2W Co1 N7 90.01(8) . 2
N7 Co1 N7 180.00(18) . 2
O2W Co1 N6 89.29(8) 2 2
O2W Co1 N6 90.71(8) . 2
N7 Co1 N6 89.02(8) . 2
N7 Co1 N6 90.98(8) 2 2
O2W Co1 N6 90.71(8) 2 .
O2W Co1 N6 89.29(8) . .
N7 Co1 N6 90.98(8) . .
N7 Co1 N6 89.02(8) 2 .
N6 Co1 N6 180.00(14) 2 .
O1W Co2 O1W 180.00(7) 2_444 .
O1W Co2 N12 89.60(8) 2_444 2_444
O1W Co2 N12 90.40(8) . 2_444
O1W Co2 N12 90.40(8) 2_444 .
O1W Co2 N12 89.60(8) . .
N12 Co2 N12 180.0 2_444 .
O1W Co2 N1 85.23(8) 2_444 2
O1W Co2 N1 94.77(8) . 2
N12 Co2 N1 86.61(7) 2_444 2
N12 Co2 N1 93.39(7) . 2
O1W Co2 N1 94.77(8) 2_444 1_444
O1W Co2 N1 85.23(8) . 1_444
N12 Co2 N1 93.39(7) 2_444 1_444
N12 Co2 N1 86.61(7) . 1_444
N1 Co2 N1 180.0 2 1_444
O4 Mo1 O5 106.08(10) . .
O4 Mo1 O6 99.75(10) . .
O5 Mo1 O6 102.07(10) . .
O4 Mo1 O3 98.81(9) . .
O5 Mo1 O3 100.86(10) . .
O6 Mo1 O3 145.04(7) . .
O4 Mo1 O9 163.07(8) . .
O5 Mo1 O9 90.84(8) . .
O6 Mo1 O9 76.92(7) . .
O3 Mo1 O9 76.72(7) . .
O4 Mo1 O12 93.23(8) . .
O5 Mo1 O12 160.66(9) . .
O6 Mo1 O12 75.07(6) . .
O3 Mo1 O12 74.54(6) . .
O9 Mo1 O12 69.84(6) . .
O13 Mo2 O7 105.55(10) . .
O13 Mo2 O6 102.90(10) . .
O7 Mo2 O6 101.84(9) . .
O13 Mo2 O10 100.63(9) . .
O7 Mo2 O10 96.95(9) . .
O6 Mo2 O10 144.51(7) . .
O13 Mo2 O8 88.49(8) . .
O7 Mo2 O8 163.29(8) . .
O6 Mo2 O8 83.32(7) . .
O10 Mo2 O8 71.09(6) . .
O13 Mo2 O12 158.79(8) . .
O7 Mo2 O12 95.31(8) . .
O6 Mo2 O12 75.94(7) . .
O10 Mo2 O12 72.55(6) . .
O8 Mo2 O12 70.31(6) . .
O11 Mo3 O9 105.38(9) . .
O11 Mo3 O10 101.13(8) . 2_576
O9 Mo3 O10 97.28(8) . 2_576
O11 Mo3 O8 99.96(8) . .
O9 Mo3 O8 96.79(8) . .
O10 Mo3 O8 150.46(7) 2_576 .
O11 Mo3 O12 96.63(8) . 2_576
O9 Mo3 O12 157.98(7) . 2_576
O10 Mo3 O12 78.74(7) 2_576 2_576
O8 Mo3 O12 78.48(6) . 2_576
O11 Mo3 O12 172.45(7) . .
O9 Mo3 O12 82.15(7) . .
O10 Mo3 O12 78.03(6) 2_576 .
O8 Mo3 O12 78.35(6) . .
O12 Mo3 O12 75.83(6) 2_576 .
O1 Mo4 O2 104.92(10) . .
O1 Mo4 O3 101.28(9) . .
O2 Mo4 O3 101.93(9) . .
O1 Mo4 O8 101.61(9) . 2_576
O2 Mo4 O8 97.21(8) . 2_576
O3 Mo4 O8 145.09(7) . 2_576
O1 Mo4 O10 89.17(8) . 2_576
O2 Mo4 O10 163.69(7) . 2_576
O3 Mo4 O10 82.87(7) . 2_576
O8 Mo4 O10 71.48(6) 2_576 2_576
O1 Mo4 O12 159.66(8) . .
O2 Mo4 O12 95.30(7) . .
O3 Mo4 O12 76.23(7) . .
O8 Mo4 O12 73.14(6) 2_576 .
O10 Mo4 O12 70.50(6) 2_576 .
N3 C1 N1 114.2(2) . .
N3 C1 H1 122.9 . .
N1 C1 H1 122.9 . .
N1 C2 N2 110.6(2) . .
N1 C2 H2 124.7 . .
N2 C2 H2 124.7 . .
N2 C3 C4 110.40(19) . .
N2 C3 H3C 109.6 . .
C4 C3 H3C 109.6 . .
N2 C3 H3D 109.6 . .
C4 C3 H3D 109.6 . .
H3C C3 H3D 108.1 . .
O15 C4 C5 106.5(2) . .
O15 C4 C11 109.36(19) . .
C5 C4 C11 115.8(2) . .
O15 C4 C3 109.50(19) . .
C5 C4 C3 108.7(2) . .
C11 C4 C3 106.88(19) . .
C6 C5 C10 116.4(3) . .
C6 C5 C4 121.6(3) . .
C10 C5 C4 121.4(3) . .
C5 C6 C7 120.9(4) . .
C5 C6 H6 119.6 . .
C7 C6 H6 119.6 . .
C8 C7 C6 118.9(4) . .
C8 C7 H7 120.6 . .
C6 C7 H7 120.6 . .
C9 C8 C7 123.1(4) . .
C9 C8 F4 118.6(5) . .
C7 C8 F4 118.3(5) . .
C8 C9 C10 117.1(4) . .
C8 C9 H9 121.4 . .
C10 C9 H9 121.4 . .
F3 C10 C9 117.3(3) . .
F3 C10 C5 119.1(3) . .
C9 C10 C5 123.5(4) . .
N4 C11 C4 113.3(2) . .
N4 C11 H11A 108.9 . .
C4 C11 H11A 108.9 . .
N4 C11 H11B 108.9 . .
C4 C11 H11B 108.9 . .
H11A C11 H11B 107.7 . .
N5 C12 N6 115.3(3) . .
N5 C12 H12 122.3 . .
N6 C12 H12 122.3 . .
N6 C13 N4 110.1(2) . .
N6 C13 H13 124.9 . .
N4 C13 H13 124.9 . .
N7 C14 N9 110.5(2) . .
N7 C14 H14A 124.7 . .
N9 C14 H14A 124.7 . .
N8 C15 N7 114.8(2) . .
N8 C15 H15A 122.6 . .
N7 C15 H15A 122.6 . .
N9 C16 C17 110.51(19) . .
N9 C16 H16A 109.5 . .
C17 C16 H16A 109.5 . .
N9 C16 H16B 109.5 . .
C17 C16 H16B 109.5 . .
H16A C16 H16B 108.1 . .
O14 C17 C18 105.99(19) . .
O14 C17 C24 109.77(18) . .
C18 C17 C24 113.0(2) . .
O14 C17 C16 109.67(18) . .
C18 C17 C16 112.38(19) . .
C24 C17 C16 106.02(19) . .
C19 C18 C23 115.5(3) . .
C19 C18 C17 122.2(2) . .
C23 C18 C17 122.3(2) . .
C20 C19 C18 122.3(3) . .
C20 C19 H19 118.8 . .
C18 C19 H19 118.8 . .
C21 C20 C19 118.5(3) . .
C21 C20 H20 120.8 . .
C19 C20 H20 120.8 . .
F2 C21 C20 119.7(4) . .
F2 C21 C22 118.1(3) . .
C20 C21 C22 122.2(3) . .
C23 C22 C21 116.9(3) . .
C23 C22 H22 121.5 . .
C21 C22 H22 121.5 . .
F1 C23 C22 117.3(3) . .
F1 C23 C18 118.1(2) . .
C22 C23 C18 124.5(3) . .
N10 C24 C17 112.1(2) . .
N10 C24 H24A 109.2 . .
C17 C24 H24A 109.2 . .
N10 C24 H24B 109.2 . .
C17 C24 H24B 109.2 . .
H24A C24 H24B 107.9 . .
N12 C25 N10 109.9(2) . .
N12 C25 H25 125.0 . .
N10 C25 H25 125.0 . .
N11 C26 N12 114.7(2) . .
N11 C26 H26 122.7 . .
N12 C26 H26 122.7 . .
C2 N1 C1 103.1(2) . .
C2 N1 Co2 123.10(17) . 1_666
C1 N1 Co2 133.46(17) . 1_666
C2 N2 N3 109.41(19) . .
C2 N2 C3 128.6(2) . .
N3 N2 C3 121.12(19) . .
C1 N3 N2 102.67(19) . .
C13 N4 N5 110.3(2) . .
C13 N4 C11 127.6(2) . .
N5 N4 C11 121.8(2) . .
C12 N5 N4 101.8(2) . .
C13 N6 C12 102.4(2) . .
C13 N6 Co1 132.02(19) . .
C12 N6 Co1 124.48(17) . .
C14 N7 C15 102.5(2) . .
C14 N7 Co1 129.79(17) . .
C15 N7 Co1 126.13(17) . .
C15 N8 N9 102.6(2) . .
C14 N9 N8 109.6(2) . .
C14 N9 C16 129.8(2) . .
N8 N9 C16 119.88(19) . .
C25 N10 N11 110.2(2) . .
C25 N10 C24 127.8(2) . .
N11 N10 C24 122.0(2) . .
C26 N11 N10 102.2(2) . .
C25 N12 C26 103.0(2) . .
C25 N12 Co2 128.76(17) . .
C26 N12 Co2 126.94(17) . .
Mo4 O3 Mo1 116.16(9) . .
Mo2 O6 Mo1 116.46(9) . .
Mo3 O8 Mo4 109.95(7) . 2_576
Mo3 O8 Mo2 110.74(7) . .
Mo4 O8 Mo2 103.50(7) 2_576 .
Mo3 O9 Mo1 113.78(8) . .
Mo3 O10 Mo2 110.38(8) 2_576 .
Mo3 O10 Mo4 110.79(7) 2_576 2_576
Mo2 O10 Mo4 103.60(7) . 2_576
Mo3 O12 Mo3 104.17(6) 2_576 .
Mo3 O12 Mo4 91.50(6) 2_576 .
Mo3 O12 Mo4 98.09(6) . .
Mo3 O12 Mo2 91.21(6) 2_576 .
Mo3 O12 Mo2 97.99(6) . .
Mo4 O12 Mo2 162.52(8) . .
Mo3 O12 Mo1 161.60(8) 2_576 .
Mo3 O12 Mo1 94.23(6) . .
Mo4 O12 Mo1 86.05(5) . .
Mo2 O12 Mo1 85.95(5) . .
C17 O14 H14 109.5 . .
C4 O15 H15 109.5 . .
Co2 O1W H1A 123(2) . .
Co2 O1W H1B 124(2) . .
H1A O1W H1B 113(2) . .
Co1 O2W H2A 123(3) . .
Co1 O2W H2B 122(2) . .
H2A O2W H2B 113(3) . .
H3A O3W H3B 112(3) . .
H4A O4W H4B 116(3) . .
H5A O5W H5B 111(4) . .

loop_
_geom_bond_atom_site_label_1
_geom_bond_atom_site_label_2
_geom_bond_distance
_geom_bond_site_symmetry_2
Co1 O2W 2.101(2) 2
Co1 O2W 2.101(2) .
Co1 N7 2.126(2) .
Co1 N7 2.126(2) 2
Co1 N6 2.204(2) 2
Co1 N6 2.204(2) .
Co2 O1W 2.0838(19) 2_444
Co2 O1W 2.0838(19) .
Co2 N12 2.1423(19) 2_444
Co2 N12 2.1423(19) .
Co2 N1 2.175(2) 2
Co2 N1 2.175(2) 1_444
Mo1 O4 1.690(2) .
Mo1 O5 1.7002(19) .
Mo1 O6 1.9221(19) .
Mo1 O3 1.9247(18) .
Mo1 O9 2.3557(18) .
Mo1 O12 2.3761(16) .
Mo2 O13 1.691(2) .
Mo2 O7 1.7016(19) .
Mo2 O6 1.8823(19) .
Mo2 O10 1.9964(17) .
Mo2 O8 2.3496(16) .
Mo2 O12 2.3687(16) .
Mo3 O11 1.6985(17) .
Mo3 O9 1.7394(17) .
Mo3 O10 1.9403(16) 2_576
Mo3 O8 1.9484(16) .
Mo3 O12 2.1503(16) 2_576
Mo3 O12 2.3274(16) .
Mo4 O1 1.6961(19) .
Mo4 O2 1.7110(18) .
Mo4 O3 1.8706(18) .
Mo4 O8 1.9873(16) 2_576
Mo4 O10 2.3386(17) 2_576
Mo4 O12 2.3455(16) .
F1 C23 1.361(3) .
F2 C21 1.348(4) .
F3 C10 1.350(4) .
F4 C8 1.358(4) .
C1 N3 1.317(3) .
C1 N1 1.349(3) .
C1 H1 0.9300 .
C2 N1 1.321(3) .
C2 N2 1.322(3) .
C2 H2 0.9300 .
C3 N2 1.455(3) .
C3 C4 1.552(3) .
C3 H3C 0.9700 .
C3 H3D 0.9700 .
C4 O15 1.413(3) .
C4 C5 1.527(4) .
C4 C11 1.545(3) .
C5 C6 1.377(4) .
C5 C10 1.388(4) .
C6 C7 1.397(5) .
C6 H6 0.9300 .
C7 C8 1.352(7) .
C7 H7 0.9300 .
C8 C9 1.345(7) .
C9 C10 1.376(5) .
C9 H9 0.9300 .
C11 N4 1.459(3) .
C11 H11A 0.9700 .
C11 H11B 0.9700 .
C12 N5 1.320(4) .
C12 N6 1.347(4) .
C12 H12 0.9300 .
C13 N6 1.323(3) .
C13 N4 1.329(3) .
C13 H13 0.9300 .
C14 N7 1.322(3) .
C14 N9 1.325(3) .
C14 H14A 0.9300 .
C15 N8 1.309(3) .
C15 N7 1.352(3) .
C15 H15A 0.9300 .
C16 N9 1.456(3) .
C16 C17 1.545(3) .
C16 H16A 0.9700 .
C16 H16B 0.9700 .
C17 O14 1.416(3) .
C17 C18 1.518(3) .
C17 C24 1.540(3) .
C18 C19 1.386(4) .
C18 C23 1.388(3) .
C19 C20 1.384(4) .
C19 H19 0.9300 .
C20 C21 1.368(5) .
C20 H20 0.9300 .
C21 C22 1.375(5) .
C22 C23 1.367(4) .
C22 H22 0.9300 .
C24 N10 1.451(3) .
C24 H24A 0.9700 .
C24 H24B 0.9700 .
C25 N12 1.323(3) .
C25 N10 1.329(3) .
C25 H25 0.9300 .
C26 N11 1.317(3) .
C26 N12 1.353(3) .
C26 H26 0.9300 .
N1 Co2 2.175(2) 1_666
N2 N3 1.363(3) .
N4 N5 1.349(3) .
N8 N9 1.356(3) .
N10 N11 1.356(3) .
O8 Mo4 1.9873(16) 2_576
O10 Mo3 1.9403(16) 2_576
O10 Mo4 2.3386(17) 2_576
O12 Mo3 2.1503(16) 2_576
O14 H14 0.8200 .
O15 H15 0.8200 .
O1W H1A 0.826(17) .
O1W H1B 0.829(17) .
O2W H2A 0.79(3) .
O2W H2B 0.84(3) .
O3W H3A 0.839(18) .
O3W H3B 0.827(18) .
O4W H4A 0.82(4) .
O4W H4B 0.813(18) .
O5W H5A 0.84(2) .
O5W H5B 0.85(2) .

loop_
_geom_hbond_atom_site_label_D
_geom_hbond_atom_site_label_H
_geom_hbond_atom_site_label_A
_geom_hbond_distance_DH
_geom_hbond_distance_HA
_geom_hbond_distance_DA
_geom_hbond_angle_DHA
_geom_hbond_site_symmetry_A
O1W H1A O5 0.826(17) 1.900(18) 2.702(3) 163(3) 2
O1W H1B O3W 0.829(17) 1.886(17) 2.710(3) 173(3) 1_444
O2W H2B O2 0.84(3) 1.95(3) 2.779(3) 172(3) 2_565
O2W H2A O4W 0.79(3) 1.89(4) 2.657(3) 163(3) 1_554
O4W H4A O5W 0.82(4) 2.26(4) 2.952(8) 142(5) .
O14 H14 O7 0.82 2.19 2.870(3) 140.2 2_565
O15 H15 O11 0.82 2.09 2.860(2) 156.6 2_566

loop_
_geom_torsion_atom_site_label_1
_geom_torsion_atom_site_label_2
_geom_torsion_atom_site_label_3
_geom_torsion_atom_site_label_4
_geom_torsion
_geom_torsion_site_symmetry_1
_geom_torsion_site_symmetry_4
N2 C3 C4 O15 63.3(3) . .
N2 C3 C4 C5 -52.6(3) . .
N2 C3 C4 C11 -178.3(2) . .
O15 C4 C5 C6 -8.0(3) . .
C11 C4 C5 C6 -129.8(3) . .
C3 C4 C5 C6 109.9(3) . .
O15 C4 C5 C10 -178.9(2) . .
C11 C4 C5 C10 59.3(3) . .
C3 C4 C5 C10 -61.0(3) . .
C10 C5 C6 C7 -0.2(5) . .
C4 C5 C6 C7 -171.5(3) . .
C5 C6 C7 C8 2.8(6) . .
C6 C7 C8 C9 -3.4(8) . .
C6 C7 C8 F4 177.8(4) . .
C7 C8 C9 C10 1.2(7) . .
F4 C8 C9 C10 -179.9(4) . .
C8 C9 C10 F3 178.4(4) . .
C8 C9 C10 C5 1.7(6) . .
C6 C5 C10 F3 -178.8(3) . .
C4 C5 C10 F3 -7.4(4) . .
C6 C5 C10 C9 -2.1(5) . .
C4 C5 C10 C9 169.2(3) . .
O15 C4 C11 N4 -40.9(3) . .
C5 C4 C11 N4 79.4(3) . .
C3 C4 C11 N4 -159.3(2) . .
N9 C16 C17 O14 -66.0(2) . .
N9 C16 C17 C18 51.6(3) . .
N9 C16 C17 C24 175.54(19) . .
O14 C17 C18 C19 -0.8(3) . .
C24 C17 C18 C19 119.4(3) . .
C16 C17 C18 C19 -120.6(3) . .
O14 C17 C18 C23 -179.1(2) . .
C24 C17 C18 C23 -58.9(3) . .
C16 C17 C18 C23 61.1(3) . .
C23 C18 C19 C20 0.1(4) . .
C17 C18 C19 C20 -178.3(3) . .
C18 C19 C20 C21 -0.1(5) . .
C19 C20 C21 F2 -179.8(3) . .
C19 C20 C21 C22 -0.1(6) . .
F2 C21 C22 C23 180.0(3) . .
C20 C21 C22 C23 0.3(6) . .
C21 C22 C23 F1 180.0(3) . .
C21 C22 C23 C18 -0.4(5) . .
C19 C18 C23 F1 179.8(2) . .
C17 C18 C23 F1 -1.8(4) . .
C19 C18 C23 C22 0.2(4) . .
C17 C18 C23 C22 178.5(3) . .
O14 C17 C24 N10 60.5(3) . .
C18 C17 C24 N10 -57.5(3) . .
C16 C17 C24 N10 178.9(2) . .
N2 C2 N1 C1 0.4(3) . .
N2 C2 N1 Co2 -173.86(17) . 1_666
N3 C1 N1 C2 -0.7(3) . .
N3 C1 N1 Co2 172.72(18) . 1_666
N1 C2 N2 N3 -0.1(3) . .
N1 C2 N2 C3 169.3(2) . .
C4 C3 N2 C2 -57.1(3) . .
C4 C3 N2 N3 111.2(2) . .
N1 C1 N3 N2 0.6(3) . .
C2 N2 N3 C1 -0.3(3) . .
C3 N2 N3 C1 -170.7(2) . .
N6 C13 N4 N5 -0.1(3) . .
N6 C13 N4 C11 174.1(2) . .
C4 C11 N4 C13 101.8(3) . .
C4 C11 N4 N5 -84.6(3) . .
N6 C12 N5 N4 1.0(4) . .
C13 N4 N5 C12 -0.6(3) . .
C11 N4 N5 C12 -175.2(3) . .
N4 C13 N6 C12 0.6(3) . .
N4 C13 N6 Co1 -167.47(17) . .
N5 C12 N6 C13 -1.1(4) . .
N5 C12 N6 Co1 168.2(2) . .
O2W Co1 N6 C13 8.2(2) 2 .
O2W Co1 N6 C13 -171.8(2) . .
N7 Co1 N6 C13 98.3(2) . .
N7 Co1 N6 C13 -81.7(2) 2 .
O2W Co1 N6 C12 -157.6(2) 2 .
O2W Co1 N6 C12 22.4(2) . .
N7 Co1 N6 C12 -67.6(2) . .
N7 Co1 N6 C12 112.4(2) 2 .
N9 C14 N7 C15 0.1(3) . .
N9 C14 N7 Co1 166.16(17) . .
N8 C15 N7 C14 0.2(4) . .
N8 C15 N7 Co1 -166.5(2) . .
O2W Co1 N7 C14 -131.1(2) 2 .
O2W Co1 N7 C14 48.9(2) . .
N6 Co1 N7 C14 -41.8(2) 2 .
N6 Co1 N7 C14 138.2(2) . .
O2W Co1 N7 C15 31.9(2) 2 .
O2W Co1 N7 C15 -148.1(2) . .
N6 Co1 N7 C15 121.2(2) 2 .
N6 Co1 N7 C15 -58.8(2) . .
N7 C15 N8 N9 -0.5(4) . .
N7 C14 N9 N8 -0.4(3) . .
N7 C14 N9 C16 -169.9(2) . .
C15 N8 N9 C14 0.5(3) . .
C15 N8 N9 C16 171.2(2) . .
C17 C16 N9 C14 58.5(3) . .
C17 C16 N9 N8 -110.1(2) . .
N12 C25 N10 N11 0.2(3) . .
N12 C25 N10 C24 179.3(2) . .
C17 C24 N10 C25 -95.3(3) . .
C17 C24 N10 N11 83.7(3) . .
N12 C26 N11 N10 0.3(3) . .
C25 N10 N11 C26 -0.3(3) . .
C24 N10 N11 C26 -179.5(2) . .
N10 C25 N12 C26 0.0(3) . .
N10 C25 N12 Co2 167.42(15) . .
N11 C26 N12 C25 -0.2(3) . .
N11 C26 N12 Co2 -167.95(19) . .
O1W Co2 N12 C25 -3.7(2) 2_444 .
O1W Co2 N12 C25 176.3(2) . .
N1 Co2 N12 C25 81.6(2) 2 .
N1 Co2 N12 C25 -98.4(2) 1_444 .
O1W Co2 N12 C26 160.9(2) 2_444 .
O1W Co2 N12 C26 -19.1(2) . .
N1 Co2 N12 C26 -113.8(2) 2 .
N1 Co2 N12 C26 66.2(2) 1_444 .
O1 Mo4 O3 Mo1 176.83(10) . .
O2 Mo4 O3 Mo1 68.74(11) . .
O8 Mo4 O3 Mo1 -53.06(17) 2_576 .
O10 Mo4 O3 Mo1 -95.45(9) 2_576 .
O12 Mo4 O3 Mo1 -23.86(9) . .
O4 Mo1 O3 Mo4 -67.21(11) . .
O5 Mo1 O3 Mo4 -175.58(10) . .
O6 Mo1 O3 Mo4 54.17(18) . .
O9 Mo1 O3 Mo4 96.14(10) . .
O12 Mo1 O3 Mo4 23.73(9) . .
O13 Mo2 O6 Mo1 -178.69(10) . .
O7 Mo2 O6 Mo1 -69.48(11) . .
O10 Mo2 O6 Mo1 50.99(18) . .
O8 Mo2 O6 Mo1 94.41(10) . .
O12 Mo2 O6 Mo1 23.09(9) . .
O4 Mo1 O6 Mo2 67.66(12) . .
O5 Mo1 O6 Mo2 176.57(10) . .
O3 Mo1 O6 Mo2 -53.47(18) . .
O9 Mo1 O6 Mo2 -95.40(10) . .
O12 Mo1 O6 Mo2 -23.11(9) . .
O11 Mo3 O8 Mo4 -71.98(10) . 2_576
O9 Mo3 O8 Mo4 -178.97(8) . 2_576
O10 Mo3 O8 Mo4 63.05(16) 2_576 2_576
O12 Mo3 O8 Mo4 22.83(8) 2_576 2_576
O12 Mo3 O8 Mo4 100.53(8) . 2_576
O11 Mo3 O8 Mo2 174.25(8) . .
O9 Mo3 O8 Mo2 67.26(9) . .
O10 Mo3 O8 Mo2 -50.72(16) 2_576 .
O12 Mo3 O8 Mo2 -90.94(7) 2_576 .
O12 Mo3 O8 Mo2 -13.24(6) . .
O13 Mo2 O8 Mo3 -167.05(10) . .
O7 Mo2 O8 Mo3 45.3(3) . .
O6 Mo2 O8 Mo3 -63.87(8) . .
O10 Mo2 O8 Mo3 91.18(8) . .
O12 Mo2 O8 Mo3 13.54(6) . .
O13 Mo2 O8 Mo4 75.17(10) . 2_576
O7 Mo2 O8 Mo4 -72.5(3) . 2_576
O6 Mo2 O8 Mo4 178.34(8) . 2_576
O10 Mo2 O8 Mo4 -26.61(7) . 2_576
O12 Mo2 O8 Mo4 -104.25(7) . 2_576
O11 Mo3 O9 Mo1 -179.77(9) . .
O10 Mo3 O9 Mo1 76.51(9) 2_576 .
O8 Mo3 O9 Mo1 -77.45(9) . .
O12 Mo3 O9 Mo1 -1.4(3) 2_576 .
O12 Mo3 O9 Mo1 -0.26(8) . .
O4 Mo1 O9 Mo3 -1.5(3) . .
O5 Mo1 O9 Mo3 -178.86(11) . .
O6 Mo1 O9 Mo3 78.94(10) . .
O3 Mo1 O9 Mo3 -77.89(10) . .
O12 Mo1 O9 Mo3 0.27(8) . .
O13 Mo2 O10 Mo3 179.06(9) . 2_576
O7 Mo2 O10 Mo3 71.74(10) . 2_576
O6 Mo2 O10 Mo3 -50.07(16) . 2_576
O8 Mo2 O10 Mo3 -96.26(8) . 2_576
O12 Mo2 O10 Mo3 -21.67(7) . 2_576
O13 Mo2 O10 Mo4 -62.30(10) . 2_576
O7 Mo2 O10 Mo4 -169.62(8) . 2_576
O6 Mo2 O10 Mo4 68.57(14) . 2_576
O8 Mo2 O10 Mo4 22.38(6) . 2_576
O12 Mo2 O10 Mo4 96.98(7) . 2_576
O9 Mo3 O12 Mo3 -179.55(9) . 2_576
O10 Mo3 O12 Mo3 81.24(7) 2_576 2_576
O8 Mo3 O12 Mo3 -80.90(7) . 2_576
O12 Mo3 O12 Mo3 0.0 2_576 2_576
O9 Mo3 O12 Mo4 86.84(7) . .
O10 Mo3 O12 Mo4 -12.37(6) 2_576 .
O8 Mo3 O12 Mo4 -174.51(7) . .
O12 Mo3 O12 Mo4 -93.62(7) 2_576 .
O9 Mo3 O12 Mo2 -86.26(7) . .
O10 Mo3 O12 Mo2 174.53(7) 2_576 .
O8 Mo3 O12 Mo2 12.39(6) . .
O12 Mo3 O12 Mo2 93.29(7) 2_576 .
O9 Mo3 O12 Mo1 0.24(7) . .
O10 Mo3 O12 Mo1 -98.97(7) 2_576 .
O8 Mo3 O12 Mo1 98.89(6) . .
O12 Mo3 O12 Mo1 179.78(9) 2_576 .
O1 Mo4 O12 Mo3 -95.8(2) . 2_576
O2 Mo4 O12 Mo3 77.87(8) . 2_576
O3 Mo4 O12 Mo3 178.89(8) . 2_576
O8 Mo4 O12 Mo3 -18.07(6) 2_576 2_576
O10 Mo4 O12 Mo3 -93.91(6) 2_576 2_576
O1 Mo4 O12 Mo3 8.7(3) . .
O2 Mo4 O12 Mo3 -177.59(7) . .
O3 Mo4 O12 Mo3 -76.58(7) . .
O8 Mo4 O12 Mo3 86.46(7) 2_576 .
O10 Mo4 O12 Mo3 10.63(5) 2_576 .
O1 Mo4 O12 Mo2 165.4(3) . .
O2 Mo4 O12 Mo2 -20.9(3) . .
O3 Mo4 O12 Mo2 80.1(2) . .
O8 Mo4 O12 Mo2 -116.9(3) 2_576 .
O10 Mo4 O12 Mo2 167.3(3) 2_576 .
O1 Mo4 O12 Mo1 102.5(2) . .
O2 Mo4 O12 Mo1 -83.87(7) . .
O3 Mo4 O12 Mo1 17.15(6) . .
O8 Mo4 O12 Mo1 -179.81(7) 2_576 .
O10 Mo4 O12 Mo1 104.35(6) 2_576 .
O13 Mo2 O12 Mo3 92.2(2) . 2_576
O7 Mo2 O12 Mo3 -77.43(8) . 2_576
O6 Mo2 O12 Mo3 -178.34(8) . 2_576
O10 Mo2 O12 Mo3 18.20(6) . 2_576
O8 Mo2 O12 Mo3 93.82(6) . 2_576
O13 Mo2 O12 Mo3 -12.3(3) . .
O7 Mo2 O12 Mo3 178.08(8) . .
O6 Mo2 O12 Mo3 77.17(7) . .
O10 Mo2 O12 Mo3 -86.29(7) . .
O8 Mo2 O12 Mo3 -10.67(5) . .
O13 Mo2 O12 Mo4 -168.9(3) . .
O7 Mo2 O12 Mo4 21.4(3) . .
O6 Mo2 O12 Mo4 -79.5(2) . .
O10 Mo2 O12 Mo4 117.0(3) . .
O8 Mo2 O12 Mo4 -167.3(3) . .
O13 Mo2 O12 Mo1 -106.0(2) . .
O7 Mo2 O12 Mo1 84.36(8) . .
O6 Mo2 O12 Mo1 -16.54(7) . .
O10 Mo2 O12 Mo1 180.00(7) . .
O8 Mo2 O12 Mo1 -104.38(6) . .
O4 Mo1 O12 Mo3 -1.4(3) . 2_576
O5 Mo1 O12 Mo3 -178.2(3) . 2_576
O6 Mo1 O12 Mo3 97.9(3) . 2_576
O3 Mo1 O12 Mo3 -99.6(3) . 2_576
O9 Mo1 O12 Mo3 179.2(3) . 2_576
O4 Mo1 O12 Mo3 179.30(8) . .
O5 Mo1 O12 Mo3 2.4(3) . .
O6 Mo1 O12 Mo3 -81.47(7) . .
O3 Mo1 O12 Mo3 81.05(7) . .
O9 Mo1 O12 Mo3 -0.19(5) . .
O4 Mo1 O12 Mo4 81.47(8) . .
O5 Mo1 O12 Mo4 -95.4(3) . .
O6 Mo1 O12 Mo4 -179.30(7) . .
O3 Mo1 O12 Mo4 -16.78(6) . .
O9 Mo1 O12 Mo4 -98.02(6) . .
O4 Mo1 O12 Mo2 -82.97(8) . .
O5 Mo1 O12 Mo2 100.2(3) . .
O6 Mo1 O12 Mo2 16.26(7) . .
O3 Mo1 O12 Mo2 178.78(7) . .
O9 Mo1 O12 Mo2 97.54(6) . .
